data_8103697
loop_
_publ_author_name
'Gostojic, M.'
'Edenharter, A.'
'Nowacki, W.'
'Engel, P.'

_publ_section_title
;
 The crystal structure of synthetic Tl2 Mn As2 S5
;
_journal_name_full 'Zeitschrift fuer Kristallographie (149,1979-)'
_journal_page_first 43
_journal_page_last 51
_journal_volume 158
_journal_year 1982
_chemical_formula_sum 'As2 Mn S5 Tl2'
_chemical_name_systematic 'Tl2 Mn As2 S5'
_space_group_IT_number 64
_space_group_name_Hall '-C 2ac 2'
_space_group_name_H-M_alt 'C m c e'
_symmetry_space_group_name_Hall '-C 2ac 2'
_symmetry_space_group_name_H-M 'C m c e'
_cell_angle_alpha 90
_cell_angle_beta 90
_cell_angle_gamma 90
_cell_formula_units_Z 8
_cell_length_a 15.34
_cell_length_b 7.608
_cell_length_c 16.651
_cell_volume 1943.284
_citation_journal_id_ASTM ZEKRDZ
_cod_data_source_file Gostojic_ZEKRDZ_1982_465.cif
_cod_data_source_block As2Mn1S5Tl2
_cod_original_cell_volume 1943.283
_cod_original_sg_symbol_H-M 'C m c a'
_cod_original_formula_sum 'As2 Mn1 S5 Tl2'
_cod_database_code 8103697

loop_
_symmetry_equiv_pos_as_xyz
x,y,z
-x+1/2,-y,z+1/2
x,-y,-z
-x+1/2,y,-z+1/2
-x,-y,-z
x-1/2,y,-z-1/2
-x,y,z
x-1/2,-y,z-1/2
x+1/2,y+1/2,z
-x+1,-y+1/2,z+1/2
x+1/2,-y+1/2,-z
-x+1,y+1/2,-z+1/2
-x+1/2,-y+1/2,-z
x,y+1/2,-z-1/2
-x+1/2,y+1/2,z
x,-y+1/2,z-1/2

loop_
_atom_site_label
_atom_site_type_symbol
_atom_site_fract_x
_atom_site_fract_y
_atom_site_fract_z
_atom_site_occupancy
_atom_site_U_iso_or_equiv
Mn1 Mn+2 0.25 0.3564 0.25 1 0.0
Tl1 Tl+1 0 0.4129 0.1749 1 0.0
S3 S-2 0.2804 0.3325 0.0986 1 0.0
As1 As+3 0.1149 0.0336 0.1043 1 0.0
S2 S-2 0.1321 0.1087 0.2345 1 0.0
Tl2 Tl+1 0.6406 0 0 1 0.0
S1 S-2 0 0.8429 0.1155 1 0.0

_database_code_amcsd 0020917
